data_4035899
loop_
_publ_author_name
'Ando, Shin'
'Miyata, Ryota'
'Matsunaga, Hirofumi'
'Ishizuka, Tadao'

_publ_section_title
;
 Influences of Phenyl Rings on NHC Ligands with Bicyclic Architectures.
;
_journal_issue 1
_journal_name_full 'The Journal of organic chemistry'
_journal_page_first 128
_journal_page_last 139
_journal_paper_doi 10.1021/acs.joc.8b02480
_journal_volume 84
_journal_year 2019
_chemical_formula_moiety 'C19 H19 Cl N2'
_chemical_formula_sum 'C19 H19 Cl N2'
_chemical_formula_weight 310.83
_space_group_crystal_system triclinic
_space_group_IT_number 2
_space_group_name_Hall '-P 1'
_space_group_name_H-M_alt 'P -1'
_atom_sites_solution_hydrogens geom
_atom_sites_solution_primary direct
_atom_sites_solution_secondary difmap
_cell_angle_alpha 71.2729(9)
_cell_angle_beta 77.0254(10)
_cell_angle_gamma 69.4681(9)
_cell_formula_units_Z 4
_cell_length_a 11.2159(3)
_cell_length_b 12.4494(4)
_cell_length_c 12.6863(5)
_cell_measurement_reflns_used 22548
_cell_measurement_temperature 93
_cell_measurement_theta_max 27.51
_cell_measurement_theta_min 3.04
_cell_volume 1558.50(9)
_computing_cell_refinement 'RAPID AUTO'
_computing_data_collection 'RAPID AUTO (Rigaku, ????)'
_computing_data_reduction 'RAPID AUTO'
_computing_molecular_graphics 'CrystalStructure 4.2.2'
_computing_publication_material 'CrystalStructure 4.2.2 (Rigaku, 2016)'
_computing_structure_refinement 'SHELXL Version 2014/7 (Sheldrick, 2008)'
_computing_structure_solution 'SHELXT Version 2014/5 (Sheldrick, 2014)'
_diffrn_ambient_temperature 93
_diffrn_detector_area_resol_mean 10.000
_diffrn_measured_fraction_theta_full 0.998
_diffrn_measured_fraction_theta_max 0.998
_diffrn_measurement_device_type 'Rigaku R-AXIS RAPID'
_diffrn_measurement_method \w
_diffrn_radiation_type 'Mo K\a'
_diffrn_radiation_wavelength 0.71075
_diffrn_reflns_av_R_equivalents 0.0555
_diffrn_reflns_Laue_measured_fraction_full 0.998
_diffrn_reflns_Laue_measured_fraction_max 0.998
_diffrn_reflns_limit_h_max 14
_diffrn_reflns_limit_h_min -14
_diffrn_reflns_limit_k_max 16
_diffrn_reflns_limit_k_min -16
_diffrn_reflns_limit_l_max 16
_diffrn_reflns_limit_l_min -16
_diffrn_reflns_number 25290
_diffrn_reflns_point_group_measured_fraction_full 0.998
_diffrn_reflns_point_group_measured_fraction_max 0.998
_diffrn_reflns_theta_full 25.242
_diffrn_reflns_theta_max 27.485
_diffrn_reflns_theta_min 3.041
_diffrn_standards_number 0
_exptl_absorpt_coefficient_mu 0.243
_exptl_absorpt_correction_T_max 0.954
_exptl_absorpt_correction_T_min 0.954
_exptl_absorpt_correction_type none
_exptl_crystal_colour colorless
_exptl_crystal_density_diffrn 1.325
_exptl_crystal_density_method 'not measured'
_exptl_crystal_description prism
_exptl_crystal_F_000 656.00
_exptl_crystal_size_max 0.665
_exptl_crystal_size_mid 0.564
_exptl_crystal_size_min 0.194
_refine_diff_density_max 0.47
_refine_diff_density_min -0.29
_refine_ls_extinction_method none
_refine_ls_goodness_of_fit_ref 1.153
_refine_ls_hydrogen_treatment constr
_refine_ls_number_parameters 401
_refine_ls_number_reflns 7142
_refine_ls_number_restraints 0
_refine_ls_R_factor_all 0.0482
_refine_ls_R_factor_gt 0.0445
_refine_ls_shift/su_max 0.000
_refine_ls_structure_factor_coef Fsqd
_refine_ls_weighting_details 'w = 1/[\s^2^(Fo^2^)+(0.0559P)^2^+1.1414P] where P=(Fo^2^+2Fc^2^)/3'
_refine_ls_weighting_scheme calc
_refine_ls_wR_factor_gt 0.1297
_refine_ls_wR_factor_ref 0.1334
_reflns_Friedel_coverage 0.000
_reflns_number_gt 6505
_reflns_number_total 7142
_reflns_threshold_expression F^2^>2.0\s(F^2^)
_cod_data_source_file jo8b02480_si_002.cif
_cod_data_source_block RM006-2
_cod_database_code 4035899

loop_
_space_group_symop_id
_space_group_symop_operation_xyz
1 +X,+Y,+Z
2 -X,-Y,-Z

loop_
_atom_site_label
_atom_site_type_symbol
_atom_site_fract_x
_atom_site_fract_y
_atom_site_fract_z
_atom_site_U_iso_or_equiv
_atom_site_adp_type
_atom_site_occupancy
_atom_site_site_symmetry_order
_atom_site_calc_flag
_atom_site_refinement_flags_posn
_atom_site_refinement_flags_adp
Cl1 Cl 0.79667(4) 0.40033(4) 0.01174(3) 0.01773(11) Uani 1 1 d . .
Cl2 Cl 0.56616(4) 0.73063(4) 0.31134(4) 0.02495(12) Uani 1 1 d . .
N1 N 0.88712(13) 0.43555(13) 0.26798(11) 0.0152(3) Uani 1 1 d . .
N2 N 0.69834(13) 0.42993(12) 0.36091(12) 0.0150(3) Uani 1 1 d . .
N3 N 0.54343(13) 0.26851(12) -0.00758(12) 0.0152(3) Uani 1 1 d . .
N4 N 0.63359(13) 0.10134(13) 0.11085(12) 0.0158(3) Uani 1 1 d . .
C1 C 0.90679(16) 0.41617(14) 0.38420(13) 0.0143(3) Uani 1 1 d . .
H1 H 0.9377 0.4798 0.3905 0.017 Uiso 1 1 calc R U
C2 C 0.77076(16) 0.43704(14) 0.26423(14) 0.0156(3) Uani 1 1 d . .
H2 H 0.7417 0.4428 0.1972 0.019 Uiso 1 1 calc R U
C3 C 0.76845(15) 0.42518(14) 0.44824(13) 0.0141(3) Uani 1 1 d . .
H3 H 0.7314 0.4993 0.4743 0.017 Uiso 1 1 calc R U
C4 C 0.77280(15) 0.31247(14) 0.54902(13) 0.0145(3) Uani 1 1 d . .
H4 H 0.6877 0.3173 0.5963 0.017 Uiso 1 1 calc R U
C5 C 0.87553(16) 0.30289(14) 0.61420(14) 0.0149(3) Uani 1 1 d . .
C6 C 0.85784(17) 0.30993(14) 0.72405(14) 0.0172(3) Uani 1 1 d . .
H6 H 0.7747 0.3222 0.7656 0.021 Uiso 1 1 calc R U
C7 C 0.96245(18) 0.29891(15) 0.77315(14) 0.0185(3) Uani 1 1 d . .
H7 H 0.9504 0.3030 0.8485 0.022 Uiso 1 1 calc R U
C8 C 1.08458(17) 0.28192(15) 0.71239(15) 0.0182(3) Uani 1 1 d . .
H8 H 1.1557 0.2736 0.7465 0.022 Uiso 1 1 calc R U
C9 C 1.10226(16) 0.27719(14) 0.60107(14) 0.0164(3) Uani 1 1 d . .
H9 H 1.1851 0.2670 0.5589 0.020 Uiso 1 1 calc R U
C10 C 0.99846(16) 0.28738(14) 0.55266(13) 0.0146(3) Uani 1 1 d . .
C11 C 0.99943(15) 0.29033(14) 0.43205(13) 0.0141(3) Uani 1 1 d . .
H11 H 1.0875 0.2780 0.3894 0.017 Uiso 1 1 calc R U
C12 C 0.93808(15) 0.20004(14) 0.43043(13) 0.0142(3) Uani 1 1 d . .
C13 C 0.98786(16) 0.11707(15) 0.36841(14) 0.0163(3) Uani 1 1 d . .
H13 H 1.0680 0.1120 0.3223 0.020 Uiso 1 1 calc R U
C14 C 0.91848(17) 0.04094(15) 0.37470(14) 0.0186(3) Uani 1 1 d . .
H14 H 0.9519 -0.0166 0.3328 0.022 Uiso 1 1 calc R U
C15 C 0.80083(17) 0.04873(15) 0.44190(14) 0.0188(3) Uani 1 1 d . .
H15 H 0.7550 -0.0042 0.4464 0.023 Uiso 1 1 calc R U
C16 C 0.74964(16) 0.13382(15) 0.50281(14) 0.0168(3) Uani 1 1 d . .
H16 H 0.6687 0.1400 0.5478 0.020 Uiso 1 1 calc R U
C17 C 0.81886(15) 0.20920(14) 0.49658(13) 0.0140(3) Uani 1 1 d . .
C18 C 0.99063(17) 0.43590(17) 0.17503(14) 0.0202(4) Uani 1 1 d . .
H18A H 0.9566 0.4510 0.1052 0.024 Uiso 1 1 calc R U
H18B H 1.0570 0.3585 0.1888 0.024 Uiso 1 1 calc R U
H18C H 1.0279 0.4985 0.1686 0.024 Uiso 1 1 calc R U
C19 C 0.56426(16) 0.43514(16) 0.38017(14) 0.0182(3) Uani 1 1 d . .
H19A H 0.5481 0.3767 0.4504 0.022 Uiso 1 1 calc R U
H19B H 0.5436 0.4172 0.3178 0.022 Uiso 1 1 calc R U
H19C H 0.5105 0.5150 0.3853 0.022 Uiso 1 1 calc R U
C20 C 0.45471(15) 0.19936(14) 0.01008(13) 0.0135(3) Uani 1 1 d . .
H20 H 0.4452 0.1899 -0.0627 0.016 Uiso 1 1 calc R U
C21 C 0.63792(16) 0.20878(15) 0.05318(14) 0.0161(3) Uani 1 1 d . .
H21 H 0.7031 0.2400 0.0553 0.019 Uiso 1 1 calc R U
C22 C 0.52372(16) 0.07703(14) 0.08756(13) 0.0144(3) Uani 1 1 d . .
H22 H 0.5546 0.0141 0.0463 0.017 Uiso 1 1 calc R U
C23 C 0.43116(16) 0.04224(14) 0.19475(13) 0.0149(3) Uani 1 1 d . .
H23 H 0.4698 -0.0385 0.2438 0.018 Uiso 1 1 calc R U
C24 C 0.31103(16) 0.05069(15) 0.15251(13) 0.0152(3) Uani 1 1 d . .
C25 C 0.26067(17) -0.04217(15) 0.17132(14) 0.0179(3) Uani 1 1 d . .
H25 H 0.3021 -0.1200 0.2134 0.022 Uiso 1 1 calc R U
C26 C 0.14826(18) -0.01898(16) 0.12724(15) 0.0203(4) Uani 1 1 d . .
H26 H 0.1129 -0.0817 0.1398 0.024 Uiso 1 1 calc R U
C27 C 0.08715(17) 0.09420(16) 0.06530(15) 0.0197(3) Uani 1 1 d . .
H27 H 0.0102 0.1083 0.0366 0.024 Uiso 1 1 calc R U
C28 C 0.13836(16) 0.18754(15) 0.04502(14) 0.0169(3) Uani 1 1 d . .
H28 H 0.0973 0.2650 0.0020 0.020 Uiso 1 1 calc R U
C29 C 0.25020(16) 0.16514(14) 0.08885(13) 0.0142(3) Uani 1 1 d . .
C30 C 0.32083(15) 0.25426(14) 0.07247(13) 0.0130(3) Uani 1 1 d . .
H30 H 0.2753 0.3357 0.0287 0.016 Uiso 1 1 calc R U
C31 C 0.34146(15) 0.25275(15) 0.18740(13) 0.0144(3) Uani 1 1 d . .
C32 C 0.31139(16) 0.35158(15) 0.22807(14) 0.0165(3) Uani 1 1 d . .
H32 H 0.2737 0.4291 0.1833 0.020 Uiso 1 1 calc R U
C33 C 0.33743(16) 0.33506(16) 0.33564(15) 0.0196(3) Uani 1 1 d . .
H33 H 0.3152 0.4019 0.3648 0.024 Uiso 1 1 calc R U
C34 C 0.39552(17) 0.22221(18) 0.40096(15) 0.0211(4) Uani 1 1 d . .
H34 H 0.4143 0.2125 0.4735 0.025 Uiso 1 1 calc R U
C35 C 0.42592(16) 0.12368(16) 0.35942(14) 0.0183(3) Uani 1 1 d . .
H35 H 0.4653 0.0463 0.4036 0.022 Uiso 1 1 calc R U
C36 C 0.39835(16) 0.13905(15) 0.25313(14) 0.0156(3) Uani 1 1 d . .
C37 C 0.52290(17) 0.38733(15) -0.08394(15) 0.0193(3) Uani 1 1 d . .
H37A H 0.5952 0.4161 -0.0881 0.023 Uiso 1 1 calc R U
H37B H 0.4433 0.4413 -0.0563 0.023 Uiso 1 1 calc R U
H37C H 0.5164 0.3846 -0.1587 0.023 Uiso 1 1 calc R U
C38 C 0.72850(17) 0.01119(16) 0.18003(15) 0.0217(4) Uani 1 1 d . .
H38A H 0.6857 -0.0193 0.2545 0.026 Uiso 1 1 calc R U
H38B H 0.7909 0.0463 0.1875 0.026 Uiso 1 1 calc R U
H38C H 0.7729 -0.0542 0.1448 0.026 Uiso 1 1 calc R U

loop_
_atom_site_aniso_label
_atom_site_aniso_U_11
_atom_site_aniso_U_22
_atom_site_aniso_U_33
_atom_site_aniso_U_23
_atom_site_aniso_U_13
_atom_site_aniso_U_12
Cl1 0.0172(2) 0.0209(2) 0.0164(2) -0.00578(15) -0.00034(14) -0.00762(15)
Cl2 0.0231(2) 0.0167(2) 0.0303(2) -0.00279(17) -0.00274(17) -0.00392(16)
N1 0.0151(7) 0.0175(7) 0.0120(6) -0.0026(5) -0.0010(5) -0.0053(5)
N2 0.0132(6) 0.0163(7) 0.0143(6) -0.0035(5) -0.0019(5) -0.0033(5)
N3 0.0142(6) 0.0162(7) 0.0158(6) -0.0041(5) -0.0002(5) -0.0065(5)
N4 0.0142(6) 0.0166(7) 0.0171(7) -0.0055(5) -0.0032(5) -0.0035(5)
C1 0.0161(7) 0.0143(7) 0.0125(7) -0.0035(6) -0.0010(6) -0.0050(6)
C2 0.0170(8) 0.0136(7) 0.0149(7) -0.0019(6) -0.0023(6) -0.0044(6)
C3 0.0148(7) 0.0132(7) 0.0137(7) -0.0041(6) -0.0015(6) -0.0032(6)
C4 0.0146(7) 0.0146(7) 0.0121(7) -0.0033(6) 0.0009(6) -0.0037(6)
C5 0.0166(8) 0.0121(7) 0.0149(7) -0.0035(6) -0.0008(6) -0.0039(6)
C6 0.0204(8) 0.0142(8) 0.0147(8) -0.0041(6) 0.0009(6) -0.0041(6)
C7 0.0267(9) 0.0148(8) 0.0140(7) -0.0037(6) -0.0029(6) -0.0060(7)
C8 0.0221(8) 0.0136(7) 0.0194(8) -0.0031(6) -0.0070(6) -0.0046(6)
C9 0.0164(8) 0.0140(7) 0.0180(8) -0.0036(6) -0.0021(6) -0.0042(6)
C10 0.0163(8) 0.0127(7) 0.0137(7) -0.0035(6) -0.0015(6) -0.0034(6)
C11 0.0132(7) 0.0151(7) 0.0134(7) -0.0046(6) 0.0000(6) -0.0041(6)
C12 0.0149(7) 0.0131(7) 0.0132(7) -0.0013(6) -0.0031(6) -0.0038(6)
C13 0.0159(8) 0.0163(8) 0.0137(7) -0.0038(6) -0.0018(6) -0.0016(6)
C14 0.0243(9) 0.0154(8) 0.0162(8) -0.0058(6) -0.0042(6) -0.0039(7)
C15 0.0236(9) 0.0159(8) 0.0188(8) -0.0022(6) -0.0055(7) -0.0086(7)
C16 0.0161(8) 0.0167(8) 0.0158(7) -0.0019(6) -0.0022(6) -0.0050(6)
C17 0.0144(7) 0.0117(7) 0.0129(7) -0.0020(6) -0.0020(6) -0.0015(6)
C18 0.0175(8) 0.0286(9) 0.0156(8) -0.0055(7) 0.0018(6) -0.0110(7)
C19 0.0126(8) 0.0210(8) 0.0186(8) -0.0028(7) -0.0015(6) -0.0049(6)
C20 0.0139(7) 0.0134(7) 0.0137(7) -0.0038(6) -0.0013(6) -0.0047(6)
C21 0.0140(7) 0.0190(8) 0.0165(7) -0.0082(6) 0.0007(6) -0.0047(6)
C22 0.0151(7) 0.0135(7) 0.0152(7) -0.0049(6) -0.0031(6) -0.0033(6)
C23 0.0155(7) 0.0139(7) 0.0138(7) -0.0017(6) -0.0021(6) -0.0042(6)
C24 0.0170(8) 0.0160(8) 0.0131(7) -0.0051(6) -0.0003(6) -0.0053(6)
C25 0.0218(8) 0.0148(8) 0.0166(8) -0.0034(6) -0.0002(6) -0.0069(6)
C26 0.0236(9) 0.0213(8) 0.0205(8) -0.0072(7) 0.0012(7) -0.0131(7)
C27 0.0175(8) 0.0243(9) 0.0208(8) -0.0075(7) -0.0027(6) -0.0089(7)
C28 0.0165(8) 0.0181(8) 0.0159(7) -0.0049(6) -0.0020(6) -0.0047(6)
C29 0.0156(7) 0.0153(7) 0.0125(7) -0.0046(6) 0.0007(6) -0.0062(6)
C30 0.0130(7) 0.0120(7) 0.0135(7) -0.0028(6) -0.0019(6) -0.0034(6)
C31 0.0124(7) 0.0180(8) 0.0148(7) -0.0058(6) 0.0002(6) -0.0068(6)
C32 0.0131(7) 0.0185(8) 0.0197(8) -0.0073(6) 0.0009(6) -0.0069(6)
C33 0.0158(8) 0.0262(9) 0.0227(8) -0.0143(7) 0.0033(6) -0.0098(7)
C34 0.0179(8) 0.0342(10) 0.0156(8) -0.0109(7) 0.0005(6) -0.0109(7)
C35 0.0157(8) 0.0231(8) 0.0150(8) -0.0031(6) -0.0014(6) -0.0066(6)
C36 0.0150(7) 0.0185(8) 0.0144(7) -0.0049(6) 0.0006(6) -0.0075(6)
C37 0.0198(8) 0.0167(8) 0.0194(8) -0.0018(7) -0.0007(6) -0.0070(6)
C38 0.0183(8) 0.0225(9) 0.0215(8) -0.0035(7) -0.0075(7) -0.0020(7)

loop_
_atom_type_symbol
_atom_type_description
_atom_type_scat_dispersion_real
_atom_type_scat_dispersion_imag
_atom_type_scat_source
C C 0.0033 0.0016
;
International Tables for Crystallography
(Vol. C, Tables 4.2.6.8 and 6.1.1.4)
;
H H 0.0000 0.0000
;
International Tables for Crystallography
(Vol. C, Table 6.1.1.4)
;
Cl Cl 0.1484 0.1585
;
International Tables for Crystallography
(Vol. C, Tables 4.2.6.8 and 6.1.1.4)
;
N N 0.0061 0.0033
;
International Tables for Crystallography
(Vol. C, Tables 4.2.6.8 and 6.1.1.4)
;

loop_
_geom_angle_atom_site_label_1
_geom_angle_atom_site_label_2
_geom_angle_atom_site_label_3
_geom_angle
C2 N1 C18 126.20(15)
C2 N1 C1 110.44(13)
C18 N1 C1 122.85(14)
C2 N2 C19 125.65(15)
C2 N2 C3 110.64(14)
C19 N2 C3 123.55(13)
C21 N3 C37 127.21(15)
C21 N3 C20 110.94(14)
C37 N3 C20 121.85(14)
C21 N4 C38 126.49(15)
C21 N4 C22 110.77(14)
C38 N4 C22 122.46(14)
N1 C1 C11 112.53(13)
N1 C1 C3 102.17(12)
C11 C1 C3 109.37(13)
N1 C1 H1 110.8
C11 C1 H1 110.8
C3 C1 H1 110.8
N2 C2 N1 113.90(15)
N2 C2 H2 123.0
N1 C2 H2 123.0
N2 C3 C4 112.11(13)
N2 C3 C1 102.07(12)
C4 C3 C1 109.49(13)
N2 C3 H3 111.0
C4 C3 H3 111.0
C1 C3 H3 111.0
C17 C4 C5 108.69(13)
C17 C4 C3 105.10(12)
C5 C4 C3 105.47(13)
C17 C4 H4 112.4
C5 C4 H4 112.4
C3 C4 H4 112.4
C6 C5 C10 119.61(16)
C6 C5 C4 126.46(15)
C10 C5 C4 113.92(14)
C5 C6 C7 119.85(16)
C5 C6 H6 120.1
C7 C6 H6 120.1
C8 C7 C6 120.40(15)
C8 C7 H7 119.8
C6 C7 H7 119.8
C7 C8 C9 119.88(16)
C7 C8 H8 120.1
C9 C8 H8 120.1
C10 C9 C8 119.65(16)
C10 C9 H9 120.2
C8 C9 H9 120.2
C9 C10 C5 120.58(15)
C9 C10 C11 126.42(15)
C5 C10 C11 112.91(14)
C10 C11 C12 109.23(13)
C10 C11 C1 103.35(12)
C12 C11 C1 107.08(13)
C10 C11 H11 112.2
C12 C11 H11 112.2
C1 C11 H11 112.2
C13 C12 C17 120.52(15)
C13 C12 C11 125.90(15)
C17 C12 C11 113.54(14)
C12 C13 C14 119.02(15)
C12 C13 H13 120.5
C14 C13 H13 120.5
C15 C14 C13 120.48(15)
C15 C14 H14 119.8
C13 C14 H14 119.8
C14 C15 C16 120.46(16)
C14 C15 H15 119.8
C16 C15 H15 119.8
C17 C16 C15 118.95(15)
C17 C16 H16 120.5
C15 C16 H16 120.5
C16 C17 C12 120.56(15)
C16 C17 C4 125.70(14)
C12 C17 C4 113.55(14)
N1 C18 H18A 109.5
N1 C18 H18B 109.5
H18A C18 H18B 109.5
N1 C18 H18C 109.5
H18A C18 H18C 109.5
H18B C18 H18C 109.5
N2 C19 H19A 109.5
N2 C19 H19B 109.5
H19A C19 H19B 109.5
N2 C19 H19C 109.5
H19A C19 H19C 109.5
H19B C19 H19C 109.5
N3 C20 C22 102.51(13)
N3 C20 C30 112.43(13)
C22 C20 C30 109.21(12)
N3 C20 H20 110.8
C22 C20 H20 110.8
C30 C20 H20 110.8
N3 C21 N4 113.35(15)
N3 C21 H21 123.3
N4 C21 H21 123.3
N4 C22 C23 113.28(13)
N4 C22 C20 102.06(12)
C23 C22 C20 110.12(13)
N4 C22 H22 110.4
C23 C22 H22 110.4
C20 C22 H22 110.4
C36 C23 C24 108.32(13)
C36 C23 C22 105.39(13)
C24 C23 C22 105.36(13)
C36 C23 H23 112.4
C24 C23 H23 112.4
C22 C23 H23 112.4
C25 C24 C29 120.29(16)
C25 C24 C23 126.00(15)
C29 C24 C23 113.71(14)
C24 C25 C26 118.74(16)
C24 C25 H25 120.6
C26 C25 H25 120.6
C27 C26 C25 121.15(16)
C27 C26 H26 119.4
C25 C26 H26 119.4
C26 C27 C28 120.29(16)
C26 C27 H27 119.9
C28 C27 H27 119.9
C29 C28 C27 118.88(16)
C29 C28 H28 120.6
C27 C28 H28 120.6
C28 C29 C24 120.64(15)
C28 C29 C30 125.98(15)
C24 C29 C30 113.35(14)
C29 C30 C31 108.04(13)
C29 C30 C20 103.26(12)
C31 C30 C20 107.74(13)
C29 C30 H30 112.4
C31 C30 H30 112.4
C20 C30 H30 112.4
C32 C31 C36 120.22(15)
C32 C31 C30 126.02(15)
C36 C31 C30 113.75(14)
C31 C32 C33 118.94(16)
C31 C32 H32 120.5
C33 C32 H32 120.5
C34 C33 C32 121.09(16)
C34 C33 H33 119.5
C32 C33 H33 119.5
C33 C34 C35 119.62(16)
C33 C34 H34 120.2
C35 C34 H34 120.2
C36 C35 C34 119.69(16)
C36 C35 H35 120.2
C34 C35 H35 120.2
C35 C36 C31 120.42(15)
C35 C36 C23 125.79(15)
C31 C36 C23 113.69(14)
N3 C37 H37A 109.5
N3 C37 H37B 109.5
H37A C37 H37B 109.5
N3 C37 H37C 109.5
H37A C37 H37C 109.5
H37B C37 H37C 109.5
N4 C38 H38A 109.5
N4 C38 H38B 109.5
H38A C38 H38B 109.5
N4 C38 H38C 109.5
H38A C38 H38C 109.5
H38B C38 H38C 109.5

loop_
_geom_bond_atom_site_label_1
_geom_bond_atom_site_label_2
_geom_bond_distance
N1 C2 1.310(2)
N1 C18 1.457(2)
N1 C1 1.470(2)
N2 C2 1.306(2)
N2 C19 1.450(2)
N2 C3 1.472(2)
N3 C21 1.310(2)
N3 C37 1.456(2)
N3 C20 1.469(2)
N4 C21 1.315(2)
N4 C38 1.453(2)
N4 C22 1.476(2)
C1 C11 1.560(2)
C1 C3 1.565(2)
C1 H1 1.0000
C2 H2 0.9500
C3 C4 1.560(2)
C3 H3 1.0000
C4 C17 1.514(2)
C4 C5 1.514(2)
C4 H4 1.0000
C5 C6 1.390(2)
C5 C10 1.405(2)
C6 C7 1.394(2)
C6 H6 0.9500
C7 C8 1.394(3)
C7 H7 0.9500
C8 C9 1.399(2)
C8 H8 0.9500
C9 C10 1.384(2)
C9 H9 0.9500
C10 C11 1.516(2)
C11 C12 1.517(2)
C11 H11 1.0000
C12 C13 1.385(2)
C12 C17 1.398(2)
C13 C14 1.397(2)
C13 H13 0.9500
C14 C15 1.391(2)
C14 H14 0.9500
C15 C16 1.396(2)
C15 H15 0.9500
C16 C17 1.388(2)
C16 H16 0.9500
C18 H18A 0.9800
C18 H18B 0.9800
C18 H18C 0.9800
C19 H19A 0.9800
C19 H19B 0.9800
C19 H19C 0.9800
C20 C22 1.561(2)
C20 C30 1.563(2)
C20 H20 1.0000
C21 H21 0.9500
C22 C23 1.555(2)
C22 H22 1.0000
C23 C36 1.509(2)
C23 C24 1.517(2)
C23 H23 1.0000
C24 C25 1.390(2)
C24 C29 1.405(2)
C25 C26 1.394(3)
C25 H25 0.9500
C26 C27 1.388(3)
C26 H26 0.9500
C27 C28 1.399(2)
C27 H27 0.9500
C28 C29 1.389(2)
C28 H28 0.9500
C29 C30 1.515(2)
C30 C31 1.520(2)
C30 H30 1.0000
C31 C32 1.390(2)
C31 C36 1.398(2)
C32 C33 1.395(2)
C32 H32 0.9500
C33 C34 1.392(3)
C33 H33 0.9500
C34 C35 1.393(3)
C34 H34 0.9500
C35 C36 1.389(2)
C35 H35 0.9500
C37 H37A 0.9800
C37 H37B 0.9800
C37 H37C 0.9800
C38 H38A 0.9800
C38 H38B 0.9800
C38 H38C 0.9800

loop_
_geom_torsion_atom_site_label_1
_geom_torsion_atom_site_label_2
_geom_torsion_atom_site_label_3
_geom_torsion_atom_site_label_4
_geom_torsion
C2 N1 C1 C11 109.08(16)
C18 N1 C1 C11 -63.1(2)
C2 N1 C1 C3 -8.11(17)
C18 N1 C1 C3 179.67(14)
C19 N2 C2 N1 176.98(15)
C3 N2 C2 N1 1.5(2)
C18 N1 C2 N2 176.56(15)
C1 N1 C2 N2 4.7(2)
C2 N2 C3 C4 -123.39(15)
C19 N2 C3 C4 60.98(19)
C2 N2 C3 C1 -6.32(17)
C19 N2 C3 C1 178.04(14)
N1 C1 C3 N2 8.22(15)
C11 C1 C3 N2 -111.21(14)
N1 C1 C3 C4 127.16(13)
C11 C1 C3 C4 7.73(17)
N2 C3 C4 C17 50.32(16)
C1 C3 C4 C17 -62.21(16)
N2 C3 C4 C5 165.10(12)
C1 C3 C4 C5 52.57(16)
C17 C4 C5 C6 -130.42(17)
C3 C4 C5 C6 117.31(17)
C17 C4 C5 C10 50.70(18)
C3 C4 C5 C10 -61.58(17)
C10 C5 C6 C7 -1.4(2)
C4 C5 C6 C7 179.73(15)
C5 C6 C7 C8 0.6(2)
C6 C7 C8 C9 0.7(2)
C7 C8 C9 C10 -1.1(2)
C8 C9 C10 C5 0.3(2)
C8 C9 C10 C11 176.72(15)
C6 C5 C10 C9 1.0(2)
C4 C5 C10 C9 180.00(14)
C6 C5 C10 C11 -175.88(14)
C4 C5 C10 C11 3.1(2)
C9 C10 C11 C12 129.27(17)
C5 C10 C11 C12 -54.03(18)
C9 C10 C11 C1 -116.99(17)
C5 C10 C11 C1 59.70(17)
N1 C1 C11 C10 -176.45(13)
C3 C1 C11 C10 -63.63(15)
N1 C1 C11 C12 -61.16(16)
C3 C1 C11 C12 51.65(16)
C10 C11 C12 C13 -131.97(17)
C1 C11 C12 C13 116.74(17)
C10 C11 C12 C17 50.21(18)
C1 C11 C12 C17 -61.08(17)
C17 C12 C13 C14 -1.3(2)
C11 C12 C13 C14 -179.01(15)
C12 C13 C14 C15 0.3(3)
C13 C14 C15 C16 0.9(3)
C14 C15 C16 C17 -1.0(2)
C15 C16 C17 C12 -0.1(2)
C15 C16 C17 C4 174.55(15)
C13 C12 C17 C16 1.2(2)
C11 C12 C17 C16 179.17(14)
C13 C12 C17 C4 -174.00(15)
C11 C12 C17 C4 4.0(2)
C5 C4 C17 C16 130.36(17)
C3 C4 C17 C16 -117.13(17)
C5 C4 C17 C12 -54.71(18)
C3 C4 C17 C12 57.80(17)
C21 N3 C20 C22 -5.35(17)
C37 N3 C20 C22 174.64(14)
C21 N3 C20 C30 111.79(15)
C37 N3 C20 C30 -68.22(18)
C37 N3 C21 N4 -177.42(15)
C20 N3 C21 N4 2.57(19)
C38 N4 C21 N3 175.78(15)
C22 N4 C21 N3 1.74(19)
C21 N4 C22 C23 -123.21(15)
C38 N4 C22 C23 62.48(19)
C21 N4 C22 C20 -4.86(17)
C38 N4 C22 C20 -179.17(14)
N3 C20 C22 N4 5.79(15)
C30 C20 C22 N4 -113.63(13)
N3 C20 C22 C23 126.37(13)
C30 C20 C22 C23 6.95(17)
N4 C22 C23 C36 52.08(17)
C20 C22 C23 C36 -61.49(16)
N4 C22 C23 C24 166.52(13)
C20 C22 C23 C24 52.95(16)
C36 C23 C24 C25 -128.69(17)
C22 C23 C24 C25 118.93(17)
C36 C23 C24 C29 51.56(18)
C22 C23 C24 C29 -60.82(17)
C29 C24 C25 C26 -0.9(2)
C23 C24 C25 C26 179.39(16)
C24 C25 C26 C27 0.2(3)
C25 C26 C27 C28 0.6(3)
C26 C27 C28 C29 -0.7(2)
C27 C28 C29 C24 0.0(2)
C27 C28 C29 C30 178.09(15)
C25 C24 C29 C28 0.8(2)
C23 C24 C29 C28 -179.46(14)
C25 C24 C29 C30 -177.53(14)
C23 C24 C29 C30 2.23(19)
C28 C29 C30 C31 127.86(17)
C24 C29 C30 C31 -53.94(17)
C28 C29 C30 C20 -118.19(17)
C24 C29 C30 C20 60.02(16)
N3 C20 C30 C29 -175.98(13)
C22 C20 C30 C29 -62.90(15)
N3 C20 C30 C31 -61.81(16)
C22 C20 C30 C31 51.27(16)
C29 C30 C31 C32 -129.34(16)
C20 C30 C31 C32 119.72(17)
C29 C30 C31 C36 51.91(18)
C20 C30 C31 C36 -59.04(17)
C36 C31 C32 C33 -0.8(2)
C30 C31 C32 C33 -179.48(15)
C31 C32 C33 C34 1.6(2)
C32 C33 C34 C35 -1.3(3)
C33 C34 C35 C36 0.2(3)
C34 C35 C36 C31 0.6(3)
C34 C35 C36 C23 176.87(16)
C32 C31 C36 C35 -0.3(2)
C30 C31 C36 C35 178.56(14)
C32 C31 C36 C23 -176.99(14)
C30 C31 C36 C23 1.8(2)
C24 C23 C36 C35 129.68(17)
C22 C23 C36 C35 -117.96(17)
C24 C23 C36 C31 -53.82(18)
C22 C23 C36 C31 58.55(17)
